data_9005703
loop_
_publ_author_name
'Tribaudino, M.'
'Nestola, F.'
'Ohashi, H.'

_publ_section_title
;
 High temperature single crystal investigation in a clinopyroxene of
 composition (Na0.5Ca0.5)(Cr0.5Mg0.5)Si2O6
 Sample: T = 25 C, 2-theta <= 50
 Note: Sample is exactly intermediate between diopside and kosmochlor
 Note: a cell edge corrected
;
_journal_name_full 'European Journal of Mineralogy'
_journal_page_first 297
_journal_page_last 304
_journal_paper_doi 10.1127/0935-1221/2005/0017-0297
_journal_volume 17
_journal_year 2005
_chemical_formula_sum 'Ca0.5 Cr0.5 Mg0.5 Na0.5 O6 Si2'
_chemical_name_mineral Diopside
_space_group_IT_number 15
_symmetry_space_group_name_Hall '-C 2yc'
_symmetry_space_group_name_H-M 'C 1 2/c 1'
_cell_angle_alpha 90
_cell_angle_beta 106.5281
_cell_angle_gamma 90
_cell_length_a 9.656
_cell_length_b 8.833
_cell_length_c 5.262
_cell_formula_units_Z 4
_cell_volume 430.259
_diffrn_ambient_temperature 298.15
_exptl_crystal_density_diffrn 3.425
_cod_original_formula_sum '(Na.5 Ca.5) (Cr.5 Mg.5) Si2 O6'
_cod_database_code 9005703

loop_
_symmetry_equiv_pos_as_xyz
x,y,z
1/2+x,1/2+y,z
x,-y,1/2+z
1/2+x,1/2-y,1/2+z
-x,y,1/2-z
1/2-x,1/2+y,1/2-z
-x,-y,-z
1/2-x,1/2-y,-z

loop_
_atom_site_aniso_label
_atom_site_aniso_U_11
_atom_site_aniso_U_22
_atom_site_aniso_U_33
_atom_site_aniso_U_12
_atom_site_aniso_U_13
_atom_site_aniso_U_23
NaM2 0.01730 0.01100 0.01100 0.00000 0.00070 0.00000
CaM2 0.01730 0.01100 0.01100 0.00000 0.00070 0.00000
CrM1 0.00600 0.00770 0.00560 0.00000 0.00130 0.00000
MgM1 0.00600 0.00770 0.00560 0.00000 0.00130 0.00000
Si 0.00600 0.00870 0.00650 -0.00020 0.00230 -0.00070
O1 0.00600 0.01200 0.01100 0.00100 0.00300 0.00000
O2 0.01400 0.01100 0.00800 -0.00300 0.00400 -0.00100
O3 0.00700 0.00700 0.00800 0.00000 0.00300 -0.00200

loop_
_atom_site_label
_atom_site_fract_x
_atom_site_fract_y
_atom_site_fract_z
_atom_site_occupancy
_atom_site_U_iso_or_equiv
NaM2 0.00000 0.30150 0.25000 0.50000 0.01370
CaM2 0.00000 0.30150 0.25000 0.50000 0.01370
CrM1 0.00000 0.90650 0.25000 0.50000 0.00650
MgM1 0.00000 0.90650 0.25000 0.50000 0.00650
Si 0.28890 0.09240 0.23010 1.00000 0.00700
O1 0.11410 0.08180 0.13830 1.00000 0.00930
O2 0.36020 0.25420 0.31020 1.00000 0.01080
O3 0.35200 0.01380 0.00060 1.00000 0.00820
